data_4333745
loop_
_publ_author_name
'Chandrakanta Dash'
'Animesh Das'
'Muhammed Yousufuddin'
'H. V. Rasika Dias'

_publ_contact_author_address
;Department of Chemistry and Biochemistry
The University of Texas at Arlington
700 Planetarium Place, Room 130 CPB
Arlington, Texas 76019-0065, USA
;
_publ_contact_author_email dias@uta.edu
_publ_contact_author_fax 817-272-3808
_publ_contact_author_name 'Rasika Dias'
_publ_contact_author_phone 817-272-3813
_publ_section_title
;
 Isolable, Copper(I) Dicarbonyl Complexes Supported by N-Heterocyclic
 Carbenes
;
_journal_name_full 'Inorganic Chemistry'
_journal_page_first 1584
_journal_page_last 1590
_journal_paper_doi 10.1021/ic302455y
_journal_volume 52
_journal_year 2013
_chemical_formula_sum 'C72 H58 Cl2 Cu F6 N2 O2 Sb'
_chemical_formula_weight 1353.39
_chemical_name_systematic
; 
 ? 
;
_space_group_IT_number 14
_symmetry_cell_setting monoclinic
_symmetry_space_group_name_Hall '-P 2yn'
_symmetry_space_group_name_H-M 'P 1 21/n 1'
_atom_sites_solution_hydrogens geom
_atom_sites_solution_primary direct
_atom_sites_solution_secondary difmap
_audit_creation_method SHELXL-97
_cell_angle_alpha 90.00
_cell_angle_beta 106.446(1)
_cell_angle_gamma 90.00
_cell_formula_units_Z 4
_cell_length_a 15.9597(14)
_cell_length_b 17.2197(15)
_cell_length_c 23.051(2)
_cell_measurement_reflns_used 3619
_cell_measurement_temperature 100(2)
_cell_measurement_theta_max 19.22
_cell_measurement_theta_min 2.27
_cell_volume 6075.7(9)
_computing_cell_refinement 'Bruker SAINT'
_computing_data_collection 'Bruker APEX2'
_computing_data_reduction 'Bruker SAINT'
_computing_molecular_graphics 'Bruker SHELXTL'
_computing_publication_material 'Bruker SHELXTL'
_computing_structure_refinement 'SHELXL-97 (Sheldrick, 2008)'
_computing_structure_solution 'SHELXS-97 (Sheldrick, 2008)'
_diffrn_ambient_temperature 100(2)
_diffrn_measured_fraction_theta_full 1.000
_diffrn_measured_fraction_theta_max 1.000
_diffrn_measurement_device_type 'Bruker APEX-II CCD'
_diffrn_measurement_method '\f and \w scans'
_diffrn_radiation_monochromator graphite
_diffrn_radiation_source 'fine-focus sealed tube'
_diffrn_radiation_type MoK\a
_diffrn_radiation_wavelength 0.71073
_diffrn_reflns_av_R_equivalents 0.0977
_diffrn_reflns_av_sigmaI/netI 0.0947
_diffrn_reflns_limit_h_max 19
_diffrn_reflns_limit_h_min -19
_diffrn_reflns_limit_k_max 21
_diffrn_reflns_limit_k_min -21
_diffrn_reflns_limit_l_max 28
_diffrn_reflns_limit_l_min -28
_diffrn_reflns_number 49963
_diffrn_reflns_theta_full 26.00
_diffrn_reflns_theta_max 26.00
_diffrn_reflns_theta_min 1.39
_exptl_absorpt_coefficient_mu 0.950
_exptl_absorpt_correction_T_max 0.9630
_exptl_absorpt_correction_T_min 0.9110
_exptl_absorpt_correction_type multi-scan
_exptl_absorpt_process_details SADABS
_exptl_crystal_colour colorless
_exptl_crystal_density_diffrn 1.480
_exptl_crystal_description prism
_exptl_crystal_F_000 2752
_exptl_crystal_size_max 0.10
_exptl_crystal_size_mid 0.05
_exptl_crystal_size_min 0.04
_refine_diff_density_max 1.265
_refine_diff_density_min -0.710
_refine_diff_density_rms 0.117
_refine_ls_extinction_method none
_refine_ls_goodness_of_fit_ref 1.024
_refine_ls_hydrogen_treatment constr
_refine_ls_matrix_type full
_refine_ls_number_parameters 777
_refine_ls_number_reflns 11950
_refine_ls_number_restraints 0
_refine_ls_restrained_S_all 1.024
_refine_ls_R_factor_all 0.1273
_refine_ls_R_factor_gt 0.0641
_refine_ls_shift/su_max 0.002
_refine_ls_shift/su_mean 0.000
_refine_ls_structure_factor_coef Fsqd
_refine_ls_weighting_details 'calc w=1/[\s^2^(Fo^2^)+(0.0883P)^2^+2.8916P] where P=(Fo^2^+2Fc^2^)/3'
_refine_ls_weighting_scheme calc
_refine_ls_wR_factor_gt 0.1518
_refine_ls_wR_factor_ref 0.1807
_reflns_number_gt 6858
_reflns_number_total 11950
_reflns_threshold_expression >2sigma(I)
_cod_data_source_file ic302455y_si_002_3.cif
_cod_data_source_block dias806m_0m
_cod_original_cell_volume 6075.8(9)
_cod_database_code 4333745

loop_
_symmetry_equiv_pos_as_xyz
'x, y, z'
'-x+1/2, y+1/2, -z+1/2'
'-x, -y, -z'
'x-1/2, -y-1/2, z-1/2'

loop_
_atom_site_label
_atom_site_type_symbol
_atom_site_fract_x
_atom_site_fract_y
_atom_site_fract_z
_atom_site_U_iso_or_equiv
_atom_site_adp_type
_atom_site_occupancy
_atom_site_symmetry_multiplicity
_atom_site_calc_flag
_atom_site_refinement_flags
Cu Cu 0.90061(5) 0.15185(4) 0.56529(3) 0.0309(2) Uani 1 1 d .
Sb Sb 0.88556(3) 0.84733(3) 0.58126(2) 0.03870(15) Uani 1 1 d .
N1 N 0.8183(3) 0.2420(2) 0.64411(18) 0.0172(9) Uani 1 1 d .
N2 N 0.8961(3) 0.3169(2) 0.60638(18) 0.0170(9) Uani 1 1 d .
O1 O 1.0755(4) 0.0869(4) 0.5651(2) 0.0728(16) Uani 1 1 d .
O2 O 0.7581(4) 0.0323(3) 0.5123(3) 0.088(2) Uani 1 1 d .
C1 C 0.8714(3) 0.2417(3) 0.6070(2) 0.0172(11) Uani 1 1 d .
C2 C 0.8113(3) 0.3157(3) 0.6662(2) 0.0204(12) Uani 1 1 d .
H2 H 0.7787 0.3301 0.6932 0.025 Uiso 1 1 calc R
C3 C 0.8592(3) 0.3627(3) 0.6421(2) 0.0191(12) Uani 1 1 d .
H3 H 0.8665 0.4171 0.6483 0.023 Uiso 1 1 calc R
C4 C 1.0106(5) 0.1153(5) 0.5624(3) 0.0492(19) Uani 1 1 d .
C5 C 0.8108(5) 0.0739(4) 0.5336(3) 0.0476(18) Uani 1 1 d .
C6 C 0.9439(3) 0.3479(3) 0.5667(2) 0.0196(11) Uani 1 1 d .
C7 C 1.0337(3) 0.3601(3) 0.5884(2) 0.0198(12) Uani 1 1 d .
C8 C 1.0755(4) 0.3896(3) 0.5479(2) 0.0243(12) Uani 1 1 d .
H8 H 1.1364 0.4000 0.5618 0.029 Uiso 1 1 calc R
C9 C 1.0314(4) 0.4045(3) 0.4878(2) 0.0232(12) Uani 1 1 d .
C10 C 0.9423(4) 0.3896(3) 0.4683(2) 0.0229(12) Uani 1 1 d .
H10 H 0.9117 0.3988 0.4271 0.028 Uiso 1 1 calc R
C11 C 0.8965(3) 0.3618(3) 0.5066(2) 0.0193(11) Uani 1 1 d .
C12 C 1.0828(3) 0.3419(3) 0.6547(2) 0.0213(12) Uani 1 1 d .
H12 H 1.0497 0.2990 0.6675 0.026 Uiso 1 1 calc R
C13 C 1.0787(4) 0.4316(3) 0.4436(2) 0.0279(13) Uani 1 1 d .
H13A H 1.0398 0.4275 0.4024 0.042 Uiso 1 1 calc R
H13B H 1.1304 0.3992 0.4475 0.042 Uiso 1 1 calc R
H13C H 1.0966 0.4858 0.4522 0.042 Uiso 1 1 calc R
C14 C 0.7987(3) 0.3444(3) 0.4830(2) 0.0219(12) Uani 1 1 d .
H14 H 0.7780 0.3341 0.5194 0.026 Uiso 1 1 calc R
C15 C 1.0794(3) 0.4110(3) 0.6955(2) 0.0216(12) Uani 1 1 d .
C16 C 1.0488(3) 0.4015(3) 0.7457(2) 0.0251(13) Uani 1 1 d .
H16 H 1.0262 0.3527 0.7532 0.030 Uiso 1 1 calc R
C17 C 1.0508(4) 0.4632(4) 0.7852(3) 0.0324(14) Uani 1 1 d .
H17 H 1.0296 0.4560 0.8194 0.039 Uiso 1 1 calc R
C18 C 1.0828(4) 0.5337(4) 0.7754(3) 0.0363(15) Uani 1 1 d .
H18 H 1.0859 0.5749 0.8033 0.044 Uiso 1 1 calc R
C19 C 1.1112(4) 0.5449(4) 0.7236(3) 0.0328(14) Uani 1 1 d .
H19 H 1.1316 0.5943 0.7154 0.039 Uiso 1 1 calc R
C20 C 1.1093(3) 0.4842(3) 0.6853(3) 0.0266(13) Uani 1 1 d .
H20 H 1.1290 0.4921 0.6506 0.032 Uiso 1 1 calc R
C21 C 1.1763(3) 0.3113(3) 0.6634(2) 0.0230(12) Uani 1 1 d .
C22 C 1.2428(4) 0.3296(3) 0.7150(3) 0.0275(13) Uani 1 1 d .
H22 H 1.2316 0.3646 0.7437 0.033 Uiso 1 1 calc R
C23 C 1.3255(4) 0.2976(3) 0.7252(3) 0.0328(14) Uani 1 1 d .
H23 H 1.3700 0.3097 0.7612 0.039 Uiso 1 1 calc R
C24 C 1.3432(4) 0.2479(3) 0.6829(3) 0.0274(13) Uani 1 1 d .
H24 H 1.4001 0.2270 0.6892 0.033 Uiso 1 1 calc R
C25 C 1.2778(4) 0.2290(3) 0.6318(3) 0.0333(14) Uani 1 1 d .
H25 H 1.2893 0.1941 0.6031 0.040 Uiso 1 1 calc R
C26 C 1.1951(4) 0.2607(3) 0.6219(3) 0.0285(13) Uani 1 1 d .
H26 H 1.1507 0.2476 0.5861 0.034 Uiso 1 1 calc R
C27 C 0.7491(3) 0.4161(3) 0.4522(2) 0.0245(13) Uani 1 1 d .
C28 C 0.7202(4) 0.4686(3) 0.4872(3) 0.0306(14) Uani 1 1 d .
H28 H 0.7276 0.4573 0.5287 0.037 Uiso 1 1 calc R
C29 C 0.6799(4) 0.5385(3) 0.4629(3) 0.0326(14) Uani 1 1 d .
H29 H 0.6623 0.5750 0.4881 0.039 Uiso 1 1 calc R
C30 C 0.6663(3) 0.5534(3) 0.4029(3) 0.0325(15) Uani 1 1 d .
H30 H 0.6382 0.6001 0.3859 0.039 Uiso 1 1 calc R
C31 C 0.6932(4) 0.5004(3) 0.3665(3) 0.0313(14) Uani 1 1 d .
H31 H 0.6843 0.5111 0.3248 0.038 Uiso 1 1 calc R
C32 C 0.7332(3) 0.4319(3) 0.3912(2) 0.0251(13) Uani 1 1 d .
H32 H 0.7500 0.3951 0.3659 0.030 Uiso 1 1 calc R
C33 C 0.7799(3) 0.2709(3) 0.4446(2) 0.0237(12) Uani 1 1 d .
C34 C 0.6929(3) 0.2482(3) 0.4189(2) 0.0249(13) Uani 1 1 d .
H34 H 0.6472 0.2800 0.4246 0.030 Uiso 1 1 calc R
C35 C 0.6724(4) 0.1812(4) 0.3858(3) 0.0326(14) Uani 1 1 d .
H35 H 0.6129 0.1675 0.3681 0.039 Uiso 1 1 calc R
C36 C 0.7396(4) 0.1327(4) 0.3783(3) 0.0395(16) Uani 1 1 d .
H36 H 0.7257 0.0857 0.3560 0.047 Uiso 1 1 calc R
C37 C 0.8252(4) 0.1537(4) 0.4031(3) 0.0434(17) Uani 1 1 d .
H37 H 0.8707 0.1219 0.3972 0.052 Uiso 1 1 calc R
C38 C 0.8456(4) 0.2214(4) 0.4370(3) 0.0349(15) Uani 1 1 d .
H38 H 0.9051 0.2343 0.4553 0.042 Uiso 1 1 calc R
C39 C 0.7865(3) 0.1705(3) 0.6632(2) 0.0189(12) Uani 1 1 d .
C40 C 0.8434(3) 0.1284(3) 0.7092(2) 0.0205(12) Uani 1 1 d .
C41 C 0.8145(3) 0.0566(3) 0.7246(2) 0.0217(12) Uani 1 1 d .
H41 H 0.8518 0.0269 0.7563 0.026 Uiso 1 1 calc R
C42 C 0.7321(4) 0.0281(3) 0.6946(2) 0.0224(12) Uani 1 1 d .
C43 C 0.6765(3) 0.0739(3) 0.6503(2) 0.0206(12) Uani 1 1 d .
H43 H 0.6194 0.0554 0.6307 0.025 Uiso 1 1 calc R
C44 C 0.7018(3) 0.1456(3) 0.6340(2) 0.0197(11) Uani 1 1 d .
C45 C 0.9342(3) 0.1590(3) 0.7429(2) 0.0226(12) Uani 1 1 d .
H45 H 0.9361 0.2138 0.7289 0.027 Uiso 1 1 calc R
C46 C 0.7037(4) -0.0509(3) 0.7100(3) 0.0300(14) Uani 1 1 d .
H46A H 0.6652 -0.0449 0.7361 0.045 Uiso 1 1 calc R
H46B H 0.7551 -0.0813 0.7311 0.045 Uiso 1 1 calc R
H46C H 0.6722 -0.0778 0.6727 0.045 Uiso 1 1 calc R
C47 C 0.6387(3) 0.1987(3) 0.5887(2) 0.0225(12) Uani 1 1 d .
H47 H 0.6715 0.2201 0.5612 0.027 Uiso 1 1 calc R
C48 C 1.0104(3) 0.1177(3) 0.7287(2) 0.0216(12) Uani 1 1 d .
C49 C 1.0905(3) 0.1564(3) 0.7420(2) 0.0262(13) Uani 1 1 d .
H49 H 1.0952 0.2067 0.7596 0.031 Uiso 1 1 calc R
C50 C 1.1628(4) 0.1239(3) 0.7304(2) 0.0285(13) Uani 1 1 d .
H50 H 1.2163 0.1519 0.7391 0.034 Uiso 1 1 calc R
C51 C 1.1568(4) 0.0495(4) 0.7057(3) 0.0371(16) Uani 1 1 d .
H51 H 1.2063 0.0261 0.6978 0.045 Uiso 1 1 calc R
C52 C 1.0779(4) 0.0101(4) 0.6929(3) 0.0370(16) Uani 1 1 d .
H52 H 1.0738 -0.0407 0.6763 0.044 Uiso 1 1 calc R
C53 C 1.0053(3) 0.0435(3) 0.7040(2) 0.0266(13) Uani 1 1 d .
H53 H 0.9517 0.0157 0.6948 0.032 Uiso 1 1 calc R
C54 C 0.9426(3) 0.1642(3) 0.8109(2) 0.0233(12) Uani 1 1 d .
C55 C 0.9916(4) 0.1128(3) 0.8531(2) 0.0254(13) Uani 1 1 d .
H55 H 1.0226 0.0718 0.8407 0.030 Uiso 1 1 calc R
C56 C 0.9954(4) 0.1213(3) 0.9140(2) 0.0299(14) Uani 1 1 d .
H56 H 1.0298 0.0863 0.9430 0.036 Uiso 1 1 calc R
C57 C 0.9505(4) 0.1792(4) 0.9327(3) 0.0342(15) Uani 1 1 d .
H57 H 0.9533 0.1838 0.9743 0.041 Uiso 1 1 calc R
C58 C 0.9013(4) 0.2308(3) 0.8915(3) 0.0327(14) Uani 1 1 d .
H58 H 0.8694 0.2706 0.9044 0.039 Uiso 1 1 calc R
C59 C 0.8984(4) 0.2245(3) 0.8314(3) 0.0312(14) Uani 1 1 d .
H59 H 0.8662 0.2615 0.8032 0.037 Uiso 1 1 calc R
C60 C 0.5582(3) 0.1567(3) 0.5486(2) 0.0222(12) Uani 1 1 d .
C61 C 0.5628(4) 0.1239(3) 0.4951(2) 0.0296(13) Uani 1 1 d .
H61 H 0.6157 0.1270 0.4841 0.036 Uiso 1 1 calc R
C62 C 0.4912(4) 0.0863(3) 0.4571(3) 0.0334(14) Uani 1 1 d .
H62 H 0.4952 0.0634 0.4204 0.040 Uiso 1 1 calc R
C63 C 0.4145(4) 0.0824(3) 0.4726(3) 0.0335(15) Uani 1 1 d .
H63 H 0.3651 0.0574 0.4464 0.040 Uiso 1 1 calc R
C64 C 0.4090(4) 0.1146(4) 0.5259(3) 0.0406(16) Uani 1 1 d .
H64 H 0.3562 0.1110 0.5371 0.049 Uiso 1 1 calc R
C65 C 0.4804(4) 0.1519(4) 0.5630(3) 0.0359(15) Uani 1 1 d .
H65 H 0.4758 0.1750 0.5994 0.043 Uiso 1 1 calc R
C66 C 0.6118(3) 0.2680(3) 0.6211(3) 0.0259(13) Uani 1 1 d .
C67 C 0.6011(4) 0.2610(4) 0.6786(3) 0.0335(15) Uani 1 1 d .
H67 H 0.6134 0.2130 0.6996 0.040 Uiso 1 1 calc R
C68 C 0.5721(4) 0.3245(4) 0.7059(3) 0.0443(18) Uani 1 1 d .
H68 H 0.5651 0.3191 0.7453 0.053 Uiso 1 1 calc R
C69 C 0.5543(4) 0.3920(4) 0.6771(4) 0.061(2) Uani 1 1 d .
H69 H 0.5337 0.4342 0.6957 0.073 Uiso 1 1 calc R
C70 C 0.5656(4) 0.4011(4) 0.6198(4) 0.057(2) Uani 1 1 d .
H70 H 0.5537 0.4499 0.5999 0.069 Uiso 1 1 calc R
C71 C 0.5941(4) 0.3396(3) 0.5917(3) 0.0397(17) Uani 1 1 d .
H71 H 0.6015 0.3461 0.5525 0.048 Uiso 1 1 calc R
C72 C 0.7894(4) 0.6235(4) 0.6695(3) 0.0447(17) Uani 1 1 d .
H72A H 0.7896 0.6619 0.6376 0.054 Uiso 1 1 calc R
H72B H 0.7623 0.6482 0.6986 0.054 Uiso 1 1 calc R
Cl1 Cl 0.72684(11) 0.54248(10) 0.63655(7) 0.0462(4) Uani 1 1 d .
Cl2 Cl 0.89715(11) 0.59722(11) 0.70718(7) 0.0473(4) Uani 1 1 d .
F1 F 0.9729(3) 0.8287(3) 0.6522(2) 0.0924(17) Uani 1 1 d .
F2 F 0.9408(3) 0.7845(3) 0.5374(2) 0.0819(15) Uani 1 1 d .
F3 F 0.8006(3) 0.8667(3) 0.50891(19) 0.0662(12) Uani 1 1 d .
F4 F 0.8314(4) 0.9143(4) 0.6212(3) 0.110(2) Uani 1 1 d .
F5 F 0.8209(4) 0.7653(4) 0.5959(3) 0.132(3) Uani 1 1 d .
F6 F 0.9523(3) 0.9302(3) 0.56603(19) 0.0710(13) Uani 1 1 d .

loop_
_atom_site_aniso_label
_atom_site_aniso_U_11
_atom_site_aniso_U_22
_atom_site_aniso_U_33
_atom_site_aniso_U_23
_atom_site_aniso_U_13
_atom_site_aniso_U_12
Cu 0.0431(5) 0.0240(4) 0.0311(4) -0.0037(3) 0.0193(3) 0.0019(3)
Sb 0.0351(3) 0.0395(3) 0.0410(3) -0.0016(2) 0.0099(2) -0.0015(2)
N1 0.016(2) 0.019(2) 0.016(2) 0.0001(18) 0.0022(18) 0.0007(18)
N2 0.020(2) 0.018(2) 0.011(2) 0.0029(18) 0.0003(18) -0.0008(18)
O1 0.075(4) 0.089(4) 0.061(4) 0.011(3) 0.029(3) 0.015(3)
O2 0.084(5) 0.050(4) 0.125(6) -0.015(4) 0.022(4) -0.009(3)
C1 0.021(3) 0.022(3) 0.008(2) 0.004(2) 0.003(2) 0.000(2)
C2 0.021(3) 0.023(3) 0.015(3) -0.001(2) 0.002(2) 0.000(2)
C3 0.021(3) 0.019(3) 0.014(3) -0.004(2) -0.002(2) -0.002(2)
C4 0.033(4) 0.074(5) 0.044(4) 0.004(4) 0.015(3) 0.019(4)
C5 0.036(4) 0.034(4) 0.067(5) -0.019(4) 0.006(4) -0.005(3)
C6 0.021(3) 0.021(3) 0.020(3) 0.002(2) 0.011(2) 0.003(2)
C7 0.021(3) 0.016(3) 0.020(3) -0.001(2) 0.002(2) 0.000(2)
C8 0.022(3) 0.026(3) 0.024(3) -0.002(2) 0.005(2) -0.002(2)
C9 0.032(3) 0.022(3) 0.019(3) 0.000(2) 0.012(3) -0.003(2)
C10 0.029(3) 0.025(3) 0.012(3) 0.003(2) 0.002(2) 0.001(2)
C11 0.016(3) 0.021(3) 0.020(3) -0.002(2) 0.003(2) -0.001(2)
C12 0.018(3) 0.028(3) 0.015(3) 0.004(2) 0.002(2) -0.003(2)
C13 0.022(3) 0.041(4) 0.018(3) 0.002(3) 0.002(2) 0.000(3)
C14 0.020(3) 0.024(3) 0.020(3) 0.002(2) 0.002(2) 0.001(2)
C15 0.015(3) 0.024(3) 0.021(3) 0.003(2) -0.003(2) 0.002(2)
C16 0.022(3) 0.027(3) 0.025(3) 0.001(2) 0.003(2) 0.001(2)
C17 0.034(3) 0.040(4) 0.023(3) -0.004(3) 0.007(3) 0.009(3)
C18 0.034(4) 0.026(3) 0.042(4) -0.007(3) -0.001(3) 0.004(3)
C19 0.027(3) 0.030(4) 0.039(4) 0.001(3) 0.004(3) -0.002(3)
C20 0.020(3) 0.036(4) 0.023(3) -0.001(3) 0.006(2) -0.001(2)
C21 0.020(3) 0.022(3) 0.028(3) 0.006(2) 0.007(2) 0.001(2)
C22 0.024(3) 0.027(3) 0.028(3) 0.002(2) 0.001(3) 0.000(2)
C23 0.025(3) 0.031(4) 0.032(3) 0.000(3) -0.009(3) 0.000(3)
C24 0.019(3) 0.024(3) 0.038(4) 0.005(3) 0.007(3) 0.003(2)
C25 0.037(4) 0.032(4) 0.033(4) -0.003(3) 0.012(3) 0.000(3)
C26 0.026(3) 0.035(4) 0.024(3) -0.003(3) 0.005(3) 0.001(3)
C27 0.018(3) 0.031(3) 0.022(3) 0.003(2) 0.001(2) 0.001(2)
C28 0.027(3) 0.038(4) 0.024(3) -0.002(3) 0.002(3) 0.000(3)
C29 0.024(3) 0.029(3) 0.041(4) -0.003(3) 0.001(3) 0.003(3)
C30 0.019(3) 0.028(3) 0.042(4) 0.009(3) -0.005(3) -0.001(3)
C31 0.022(3) 0.038(4) 0.030(3) 0.005(3) 0.001(3) -0.004(3)
C32 0.018(3) 0.039(4) 0.019(3) 0.001(3) 0.006(2) -0.005(2)
C33 0.026(3) 0.027(3) 0.015(3) 0.000(2) 0.002(2) -0.001(2)
C34 0.022(3) 0.033(3) 0.019(3) -0.002(2) 0.004(2) -0.003(2)
C35 0.030(3) 0.039(4) 0.024(3) 0.001(3) 0.001(3) -0.007(3)
C36 0.049(4) 0.039(4) 0.032(4) -0.017(3) 0.014(3) -0.005(3)
C37 0.033(4) 0.046(4) 0.054(4) -0.029(3) 0.018(3) -0.005(3)
C38 0.025(3) 0.045(4) 0.032(3) -0.014(3) 0.004(3) -0.004(3)
C39 0.022(3) 0.021(3) 0.015(3) 0.002(2) 0.008(2) 0.001(2)
C40 0.023(3) 0.019(3) 0.018(3) -0.004(2) 0.004(2) -0.004(2)
C41 0.021(3) 0.021(3) 0.020(3) 0.002(2) 0.000(2) 0.003(2)
C42 0.031(3) 0.019(3) 0.019(3) -0.002(2) 0.011(2) -0.002(2)
C43 0.020(3) 0.024(3) 0.019(3) -0.003(2) 0.007(2) -0.002(2)
C44 0.021(3) 0.026(3) 0.013(3) -0.002(2) 0.006(2) 0.005(2)
C45 0.025(3) 0.022(3) 0.019(3) 0.000(2) 0.001(2) 0.001(2)
C46 0.031(3) 0.025(3) 0.032(3) 0.003(3) 0.006(3) -0.004(3)
C47 0.022(3) 0.025(3) 0.019(3) 0.004(2) 0.003(2) 0.000(2)
C48 0.022(3) 0.027(3) 0.013(3) 0.005(2) 0.001(2) 0.001(2)
C49 0.028(3) 0.024(3) 0.025(3) 0.008(2) 0.003(2) -0.002(3)
C50 0.022(3) 0.040(4) 0.023(3) 0.012(3) 0.006(2) 0.000(3)
C51 0.027(3) 0.055(4) 0.029(3) -0.009(3) 0.008(3) 0.012(3)
C52 0.034(4) 0.039(4) 0.036(4) -0.015(3) 0.007(3) -0.003(3)
C53 0.020(3) 0.033(3) 0.022(3) -0.004(2) -0.002(2) -0.004(3)
C54 0.018(3) 0.026(3) 0.024(3) -0.002(2) 0.003(2) -0.001(2)
C55 0.027(3) 0.023(3) 0.024(3) -0.002(2) 0.004(3) -0.002(2)
C56 0.029(3) 0.033(3) 0.022(3) 0.006(3) -0.004(3) -0.006(3)
C57 0.034(4) 0.044(4) 0.022(3) -0.011(3) 0.004(3) -0.015(3)
C58 0.033(3) 0.033(4) 0.029(3) -0.013(3) 0.005(3) 0.001(3)
C59 0.030(3) 0.024(3) 0.034(4) -0.001(3) -0.001(3) 0.001(3)
C60 0.024(3) 0.021(3) 0.017(3) 0.002(2) -0.001(2) 0.003(2)
C61 0.029(3) 0.036(3) 0.023(3) 0.006(3) 0.007(3) 0.001(3)
C62 0.047(4) 0.035(4) 0.016(3) -0.001(3) 0.006(3) -0.006(3)
C63 0.038(4) 0.022(3) 0.033(4) -0.006(3) -0.004(3) -0.002(3)
C64 0.022(3) 0.049(4) 0.052(4) -0.013(3) 0.013(3) -0.004(3)
C65 0.030(3) 0.046(4) 0.033(3) -0.019(3) 0.011(3) -0.005(3)
C66 0.018(3) 0.023(3) 0.029(3) -0.001(2) -0.005(2) 0.001(2)
C67 0.021(3) 0.038(4) 0.041(4) -0.013(3) 0.008(3) -0.003(3)
C68 0.021(3) 0.052(5) 0.056(4) -0.028(4) 0.005(3) -0.001(3)
C69 0.034(4) 0.041(5) 0.093(7) -0.037(5) -0.005(4) 0.001(3)
C70 0.039(4) 0.022(4) 0.087(6) -0.002(4) -0.021(4) 0.006(3)
C71 0.030(3) 0.025(4) 0.047(4) -0.004(3) -0.015(3) 0.001(3)
C72 0.043(4) 0.053(4) 0.041(4) 0.006(3) 0.017(3) 0.010(3)
Cl1 0.0489(10) 0.0570(11) 0.0298(9) -0.0018(8) 0.0065(7) 0.0158(9)
Cl2 0.0375(9) 0.0704(13) 0.0360(9) 0.0025(8) 0.0135(8) 0.0112(8)
F1 0.079(4) 0.135(5) 0.051(3) 0.035(3) 0.000(3) -0.007(3)
F2 0.065(3) 0.077(3) 0.100(4) -0.034(3) 0.017(3) 0.018(2)
F3 0.041(2) 0.098(4) 0.051(3) -0.006(2) 0.000(2) 0.001(2)
F4 0.087(4) 0.151(6) 0.097(4) -0.054(4) 0.034(3) 0.026(4)
F5 0.099(4) 0.114(5) 0.178(7) 0.058(5) 0.034(4) -0.045(4)
F6 0.071(3) 0.073(3) 0.061(3) 0.007(2) 0.005(2) -0.030(2)

loop_
_atom_type_symbol
_atom_type_description
_atom_type_scat_dispersion_real
_atom_type_scat_dispersion_imag
_atom_type_scat_source
C C 0.0033 0.0016 'International Tables Vol C Tables 4.2.6.8 and 6.1.1.4'
H H 0.0000 0.0000 'International Tables Vol C Tables 4.2.6.8 and 6.1.1.4'
N N 0.0061 0.0033 'International Tables Vol C Tables 4.2.6.8 and 6.1.1.4'
O O 0.0106 0.0060 'International Tables Vol C Tables 4.2.6.8 and 6.1.1.4'
F F 0.0171 0.0103 'International Tables Vol C Tables 4.2.6.8 and 6.1.1.4'
Cu Cu 0.3201 1.2651 'International Tables Vol C Tables 4.2.6.8 and 6.1.1.4'
Sb Sb -0.5866 1.5461 'International Tables Vol C Tables 4.2.6.8 and 6.1.1.4'
Cl Cl 0.1484 0.1585 'International Tables Vol C Tables 4.2.6.8 and 6.1.1.4'

loop_
_geom_angle_atom_site_label_1
_geom_angle_atom_site_label_2
_geom_angle_atom_site_label_3
_geom_angle
C4 Cu C1 129.7(3)
C4 Cu C5 110.5(3)
C1 Cu C5 118.6(3)
F5 Sb F4 91.3(3)
F5 Sb F1 91.5(3)
F4 Sb F1 90.5(3)
F5 Sb F3 89.9(3)
F4 Sb F3 90.6(2)
F1 Sb F3 178.2(2)
F5 Sb F2 91.7(3)
F4 Sb F2 176.4(3)
F1 Sb F2 91.4(2)
F3 Sb F2 87.4(2)
F5 Sb F6 179.3(3)
F4 Sb F6 89.4(3)
F1 Sb F6 88.4(2)
F3 Sb F6 90.2(2)
F2 Sb F6 87.6(2)
C1 N1 C2 111.3(4)
C1 N1 C39 121.4(4)
C2 N1 C39 126.7(4)
C1 N2 C3 111.3(4)
C1 N2 C6 124.5(4)
C3 N2 C6 123.6(4)
N2 C1 N1 103.8(4)
N2 C1 Cu 130.0(4)
N1 C1 Cu 126.2(4)
C3 C2 N1 106.7(5)
C3 C2 H2 126.6
N1 C2 H2 126.6
C2 C3 N2 106.9(5)
C2 C3 H3 126.5
N2 C3 H3 126.5
O1 C4 Cu 172.2(7)
O2 C5 Cu 175.5(8)
C7 C6 C11 122.8(5)
C7 C6 N2 120.1(4)
C11 C6 N2 117.0(4)
C8 C7 C6 117.1(5)
C8 C7 C12 122.4(5)
C6 C7 C12 120.5(5)
C7 C8 C9 122.2(5)
C7 C8 H8 118.9
C9 C8 H8 118.9
C10 C9 C8 118.2(5)
C10 C9 C13 120.2(5)
C8 C9 C13 121.5(5)
C11 C10 C9 122.4(5)
C11 C10 H10 118.8
C9 C10 H10 118.8
C10 C11 C6 117.2(5)
C10 C11 C14 120.8(5)
C6 C11 C14 122.0(5)
C15 C12 C21 112.8(4)
C15 C12 C7 110.8(4)
C21 C12 C7 113.6(4)
C15 C12 H12 106.3
C21 C12 H12 106.3
C7 C12 H12 106.3
C9 C13 H13A 109.5
C9 C13 H13B 109.5
H13A C13 H13B 109.5
C9 C13 H13C 109.5
H13A C13 H13C 109.5
H13B C13 H13C 109.5
C33 C14 C27 114.2(4)
C33 C14 C11 112.5(4)
C27 C14 C11 110.4(4)
C33 C14 H14 106.4
C27 C14 H14 106.4
C11 C14 H14 106.4
C16 C15 C20 117.8(5)
C16 C15 C12 120.2(5)
C20 C15 C12 122.0(5)
C15 C16 C17 120.4(5)
C15 C16 H16 119.8
C17 C16 H16 119.8
C18 C17 C16 120.8(6)
C18 C17 H17 119.6
C16 C17 H17 119.6
C17 C18 C19 119.4(6)
C17 C18 H18 120.3
C19 C18 H18 120.3
C20 C19 C18 119.4(6)
C20 C19 H19 120.3
C18 C19 H19 120.3
C19 C20 C15 122.1(5)
C19 C20 H20 118.9
C15 C20 H20 118.9
C22 C21 C26 118.0(5)
C22 C21 C12 120.8(5)
C26 C21 C12 121.0(5)
C21 C22 C23 121.1(5)
C21 C22 H22 119.5
C23 C22 H22 119.5
C24 C23 C22 120.0(5)
C24 C23 H23 120.0
C22 C23 H23 120.0
C25 C24 C23 119.5(5)
C25 C24 H24 120.2
C23 C24 H24 120.2
C24 C25 C26 120.3(6)
C24 C25 H25 119.8
C26 C25 H25 119.8
C25 C26 C21 121.0(5)
C25 C26 H26 119.5
C21 C26 H26 119.5
C28 C27 C32 118.2(5)
C28 C27 C14 118.3(5)
C32 C27 C14 123.5(5)
C27 C28 C29 121.4(5)
C27 C28 H28 119.3
C29 C28 H28 119.3
C30 C29 C28 119.2(6)
C30 C29 H29 120.4
C28 C29 H29 120.4
C29 C30 C31 120.2(6)
C29 C30 H30 119.9
C31 C30 H30 119.9
C32 C31 C30 119.8(6)
C32 C31 H31 120.1
C30 C31 H31 120.1
C27 C32 C31 121.0(5)
C27 C32 H32 119.5
C31 C32 H32 119.5
C38 C33 C34 117.7(5)
C38 C33 C14 123.2(5)
C34 C33 C14 119.0(5)
C35 C34 C33 121.5(5)
C35 C34 H34 119.3
C33 C34 H34 119.3
C34 C35 C36 119.8(6)
C34 C35 H35 120.1
C36 C35 H35 120.1
C37 C36 C35 119.6(6)
C37 C36 H36 120.2
C35 C36 H36 120.2
C36 C37 C38 120.2(6)
C36 C37 H37 119.9
C38 C37 H37 119.9
C37 C38 C33 121.2(5)
C37 C38 H38 119.4
C33 C38 H38 119.4
C40 C39 C44 122.8(5)
C40 C39 N1 117.8(4)
C44 C39 N1 119.3(4)
C39 C40 C41 117.7(5)
C39 C40 C45 121.8(5)
C41 C40 C45 120.5(5)
C42 C41 C40 121.2(5)
C42 C41 H41 119.4
C40 C41 H41 119.4
C41 C42 C43 118.8(5)
C41 C42 C46 120.4(5)
C43 C42 C46 120.8(5)
C44 C43 C42 122.1(5)
C44 C43 H43 119.0
C42 C43 H43 119.0
C43 C44 C39 117.4(5)
C43 C44 C47 122.1(5)
C39 C44 C47 120.4(5)
C48 C45 C40 115.4(4)
C48 C45 C54 113.6(4)
C40 C45 C54 109.5(4)
C48 C45 H45 105.8
C40 C45 H45 105.8
C54 C45 H45 105.8
C42 C46 H46A 109.5
C42 C46 H46B 109.5
H46A C46 H46B 109.5
C42 C46 H46C 109.5
H46A C46 H46C 109.5
H46B C46 H46C 109.5
C66 C47 C44 110.7(4)
C66 C47 C60 111.0(4)
C44 C47 C60 113.9(4)
C66 C47 H47 106.9
C44 C47 H47 106.9
C60 C47 H47 106.9
C53 C48 C49 118.1(5)
C53 C48 C45 124.0(5)
C49 C48 C45 117.9(5)
C50 C49 C48 122.0(5)
C50 C49 H49 119.0
C48 C49 H49 119.0
C49 C50 C51 119.2(5)
C49 C50 H50 120.4
C51 C50 H50 120.4
C52 C51 C50 119.4(5)
C52 C51 H51 120.3
C50 C51 H51 120.3
C53 C52 C51 121.0(6)
C53 C52 H52 119.5
C51 C52 H52 119.5
C52 C53 C48 120.2(5)
C52 C53 H53 119.9
C48 C53 H53 119.9
C55 C54 C59 118.3(5)
C55 C54 C45 123.3(5)
C59 C54 C45 118.5(5)
C54 C55 C56 119.7(5)
C54 C55 H55 120.2
C56 C55 H55 120.2
C57 C56 C55 121.2(5)
C57 C56 H56 119.4
C55 C56 H56 119.4
C56 C57 C58 120.1(6)
C56 C57 H57 120.0
C58 C57 H57 120.0
C57 C58 C59 119.7(6)
C57 C58 H58 120.2
C59 C58 H58 120.2
C58 C59 C54 121.2(5)
C58 C59 H59 119.4
C54 C59 H59 119.4
C65 C60 C61 118.1(5)
C65 C60 C47 122.9(5)
C61 C60 C47 119.0(5)
C60 C61 C62 120.9(5)
C60 C61 H61 119.5
C62 C61 H61 119.5
C63 C62 C61 119.6(5)
C63 C62 H62 120.2
C61 C62 H62 120.2
C62 C63 C64 120.2(6)
C62 C63 H63 119.9
C64 C63 H63 119.9
C63 C64 C65 119.5(6)
C63 C64 H64 120.2
C65 C64 H64 120.2
C64 C65 C60 121.6(5)
C64 C65 H65 119.2
C60 C65 H65 119.2
C67 C66 C71 118.4(6)
C67 C66 C47 121.7(5)
C71 C66 C47 119.8(5)
C66 C67 C68 120.4(6)
C66 C67 H67 119.8
C68 C67 H67 119.8
C69 C68 C67 120.6(7)
C69 C68 H68 119.7
C67 C68 H68 119.7
C68 C69 C70 120.5(7)
C68 C69 H69 119.8
C70 C69 H69 119.8
C71 C70 C69 120.4(7)
C71 C70 H70 119.8
C69 C70 H70 119.8
C70 C71 C66 119.8(7)
C70 C71 H71 120.1
C66 C71 H71 120.1
Cl2 C72 Cl1 111.5(4)
Cl2 C72 H72A 109.3
Cl1 C72 H72A 109.3
Cl2 C72 H72B 109.3
Cl1 C72 H72B 109.3
H72A C72 H72B 108.0

loop_
_geom_bond_atom_site_label_1
_geom_bond_atom_site_label_2
_geom_bond_distance
Cu C4 1.883(7)
Cu C1 1.947(5)
Cu C5 1.948(7)
Sb F5 1.836(5)
Sb F4 1.837(5)
Sb F1 1.852(4)
Sb F3 1.858(4)
Sb F2 1.864(4)
Sb F6 1.872(4)
N1 C1 1.364(6)
N1 C2 1.383(6)
N1 C39 1.446(6)
N2 C1 1.355(6)
N2 C3 1.387(6)
N2 C6 1.448(6)
O1 C4 1.132(8)
O2 C5 1.108(8)
C2 C3 1.338(7)
C2 H2 0.9500
C3 H3 0.9500
C6 C7 1.393(7)
C6 C11 1.399(7)
C7 C8 1.388(7)
C7 C12 1.540(7)
C8 C9 1.390(7)
C8 H8 0.9500
C9 C10 1.389(7)
C9 C13 1.502(7)
C10 C11 1.382(7)
C10 H10 0.9500
C11 C14 1.530(7)
C12 C15 1.527(7)
C12 C21 1.540(7)
C12 H12 1.0000
C13 H13A 0.9800
C13 H13B 0.9800
C13 H13C 0.9800
C14 C33 1.524(7)
C14 C27 1.529(7)
C14 H14 1.0000
C15 C16 1.389(7)
C15 C20 1.390(7)
C16 C17 1.393(8)
C16 H16 0.9500
C17 C18 1.360(9)
C17 H17 0.9500
C18 C19 1.404(9)
C18 H18 0.9500
C19 C20 1.363(8)
C19 H19 0.9500
C20 H20 0.9500
C21 C22 1.387(7)
C21 C26 1.389(7)
C22 C23 1.388(8)
C22 H22 0.9500
C23 C24 1.384(8)
C23 H23 0.9500
C24 C25 1.373(8)
C24 H24 0.9500
C25 C26 1.386(8)
C25 H25 0.9500
C26 H26 0.9500
C27 C28 1.375(8)
C27 C32 1.383(7)
C28 C29 1.405(8)
C28 H28 0.9500
C29 C30 1.364(8)
C29 H29 0.9500
C30 C31 1.387(8)
C30 H30 0.9500
C31 C32 1.385(8)
C31 H31 0.9500
C32 H32 0.9500
C33 C38 1.399(8)
C33 C34 1.402(7)
C34 C35 1.371(8)
C34 H34 0.9500
C35 C36 1.409(9)
C35 H35 0.9500
C36 C37 1.373(9)
C36 H36 0.9500
C37 C38 1.389(8)
C37 H37 0.9500
C38 H38 0.9500
C39 C40 1.389(7)
C39 C44 1.396(7)
C40 C41 1.400(7)
C40 C45 1.531(7)
C41 C42 1.391(7)
C41 H41 0.9500
C42 C43 1.392(7)
C42 C46 1.507(7)
C43 C44 1.384(7)
C43 H43 0.9500
C44 C47 1.531(7)
C45 C48 1.522(7)
C45 C54 1.538(7)
C45 H45 1.0000
C46 H46A 0.9800
C46 H46B 0.9800
C46 H46C 0.9800
C47 C66 1.531(8)
C47 C60 1.534(7)
C47 H47 1.0000
C48 C53 1.391(8)
C48 C49 1.397(7)
C49 C50 1.375(8)
C49 H49 0.9500
C50 C51 1.393(8)
C50 H50 0.9500
C51 C52 1.388(8)
C51 H51 0.9500
C52 C53 1.381(8)
C52 H52 0.9500
C53 H53 0.9500
C54 C55 1.382(8)
C54 C59 1.410(8)
C55 C56 1.396(8)
C55 H55 0.9500
C56 C57 1.367(8)
C56 H56 0.9500
C57 C58 1.374(8)
C57 H57 0.9500
C58 C59 1.378(8)
C58 H58 0.9500
C59 H59 0.9500
C60 C65 1.376(8)
C60 C61 1.379(8)
C61 C62 1.388(8)
C61 H61 0.9500
C62 C63 1.370(8)
C62 H62 0.9500
C63 C64 1.373(8)
C63 H63 0.9500
C64 C65 1.375(8)
C64 H64 0.9500
C65 H65 0.9500
C66 C67 1.390(8)
C66 C71 1.398(8)
C67 C68 1.402(8)
C67 H67 0.9500
C68 C69 1.329(11)
C68 H68 0.9500
C69 C70 1.391(11)
C69 H69 0.9500
C70 C71 1.384(10)
C70 H70 0.9500
C71 H71 0.9500
C72 Cl2 1.752(7)
C72 Cl1 1.758(7)
C72 H72A 0.9900
C72 H72B 0.9900
